data_4031697
loop_
_publ_author_name
'El-Hendawy, A.M.'
'Williams, D.J.'
'Piggott, B.'
'Griffith, W.P.'

_publ_section_title
;
 Studies on transition-metal oxo and nitrido complexes.Part 9 Periodato
 and tellurato oxo-ruthenium complexes as organic oxidants.X-ray crystal
 structure of transNa K5 (Ru O2 (H I O6)2) (H2 O)8
;
_journal_name_full
;
Journal of the Chemical Society. Dalton Transactions, Inorganic Chemistry 
(1972-)
;
_journal_page_first 1983
_journal_page_last 1988
_journal_volume 1988
_journal_year 1988
_chemical_formula_sum 'H18 I2 K5 Na O22 Ru'
_chemical_name_systematic 'K5 Na (Ru O2 (H I O6)2) (H2 O)8'
_space_group_IT_number 15
_symmetry_space_group_name_Hall '-C 2yc'
_symmetry_space_group_name_H-M 'C 1 2/c 1'
_cell_angle_alpha 90
_cell_angle_beta 94.47
_cell_angle_gamma 90
_cell_formula_units_Z 4
_cell_length_a 26.869
_cell_length_b 7.359
_cell_length_c 11.471
_cell_volume 2261.250
_citation_journal_id_ASTM JCDTBI
_cod_data_source_file El-Hendawy_JCDTBI_1988_128.cif
_cod_data_source_block H18I2K5Na1O22Ru1
_cod_original_cell_volume 2261.25
_cod_original_formula_sum 'H18 I2 K5 Na1 O22 Ru1'
_cod_database_code 4031697

loop_
_symmetry_equiv_pos_as_xyz
x,y,z
-x,y,-z+1/2
-x,-y,-z
x,-y,z-1/2
x+1/2,y+1/2,z
-x+1/2,y+1/2,-z+1/2
-x+1/2,-y+1/2,-z
x+1/2,-y+1/2,z-1/2

loop_
_atom_site_label
_atom_site_type_symbol
_atom_site_fract_x
_atom_site_fract_y
_atom_site_fract_z
_atom_site_occupancy
_atom_site_U_iso_or_equiv
O9 O-2 0.0491 0.4475 -0.1425 1 0.0
Na1 Na+1 0 0.2237 -0.25 1 0.0
O2 O-2 0.1806 0.1505 -0.0365 1 0.0
O10 O-2 0.0618 -0.0035 -0.1749 1 0.0
O8 O-2 0.2344 0.6838 0.1602 1 0.0
K3 K+1 0.0167 0.2849 0.1158 0.5 0.0
O11 O-2 0.056 -0.2361 0.0954 1 0.0
I1 I+7 0.1457 0.231 0.0958 1 0.0
O7 O-2 0.1688 -0.0007 0.1712 1 0.0
O4 O-2 0.1235 0.2926 0.234 1 0.0
O5 O-2 0.1271 0.4444 0.0256 1 0.0
O3 O-2 0.2679 0.0498 0.0707 1 0.0
K1 K+1 0.1755 0.7691 -0.051 1 0.0
K2 K+1 0.1399 0.6728 0.2642 1 0.0
Ru1 Ru+6 0.25 0.25 0 1 0.0
O1 O-2 0.2133 0.3219 0.1388 1 0.0
O6 O-2 0.0902 0.1041 0.0397 1 0.0
